data_1100302
loop_
_publ_author_name
'D\"otz, Karl Heinz'
'Erben, Hans-Georg'
'Harms, Klaus'

_publ_section_title
;
 Aminocarbene annulation by alkynes: a regio- and diastereo-selective
 route to indanone complexes
;
_journal_coden_ASTM JCCCAT
_journal_issue 11
_journal_name_full
;
 Journal of the Chemical Society, Chemical Communications
;
_journal_page_first 692
_journal_page_last 693
_journal_paper_doi 10.1039/c39890000692
_journal_year 1989
_chemical_formula_sum 'C19 H22 Cr O5'
_space_group_IT_number 15
_symmetry_cell_setting monoclinic
_symmetry_space_group_name_Hall '-C 2yc'
_symmetry_space_group_name_H-M 'C 1 2/c 1'
_cell_angle_alpha 90
_cell_angle_beta 107.86(2)
_cell_angle_gamma 90
_cell_formula_units_Z 8
_cell_length_a 22.736(5)
_cell_length_b 6.809(1)
_cell_length_c 25.373(10)
_cod_original_sg_symbol_H-M 'C 2/c'
_cod_original_formula_sum 'C19 H22 Cr1 O5'
_cod_database_code 1100302

loop_
_symmetry_equiv_pos_site_id
_symmetry_equiv_pos_as_xyz
1 x,y,z
2 1/2+x,1/2+y,z
3 -x,y,1/2-z
4 1/2-x,1/2+y,1/2-z
5 -x,-y,-z
6 -1/2-x,-1/2-y,-z
7 x,-y,-1/2+z
8 -1/2+x,-1/2-y,-1/2+z

loop_
_atom_site_label
_atom_site_type_symbol
_atom_site_fract_x
_atom_site_fract_y
_atom_site_fract_z
Cr1 Cr 0.32045(3) 0.4921(1) 0.11519(2)
O1 O 0.2045(1) 0.7717(4) 0.1254(1)
O2 O 0.2926(1) 0.8450(5) 0.2365(1)
O3 O 0.3150(2) 0.8716(5) 0.0553(1)
O4 O 0.3643(2) 0.3149(5) 0.0263(1)
O5 O 0.4528(2) 0.5710(6) 0.1793(1)
C1 C 0.2319(2) 0.5918(7) 0.1303(2)
C2 C 0.2194(2) 0.4479(6) 0.0881(2)
C3 C 0.2486(2) 0.2662(7) 0.0977(2)
C4 C 0.2913(2) 0.2196(6) 0.1497(2)
C5 C 0.3049(2) 0.3604(6) 0.1910(2)
C6 C 0.3446(2) 0.3395(6) 0.2502(2)
C7 C 0.3512(2) 0.5513(6) 0.2717(2)
C8 C 0.3044(2) 0.6762(7) 0.2302(2)
C9 C 0.2780(2) 0.5496(5) 0.1811(2)
C10 C 0.4048(2) 0.2228(7) 0.2600(2)
C11 C 0.4304(2) 0.1666(8) 0.3218(2)
C12 C 0.4857(3) 0.0448(8) 0.3334(2)
C13 C 0.5114(3) -0.0240(9) 0.3939(3)
C14 C 0.4713(3) -0.185(1) 0.4091(3)
C15 C 0.1589(2) 0.8167(8) 0.0740(2)
C16 C 0.4016(2) 0.5394(7) 0.1550(2)
C17 C 0.3469(2) 0.3808(7) 0.0615(2)
C18 C 0.3182(2) 0.7242(6) 0.0796(2)
C19 C 0.4998(4) -0.290(1) 0.4569(3)
H1 H 0.1903(2) 0.4759(6) 0.0525(2)
H2 H 0.2397(2) 0.1707(7) 0.0684(2)
H3 H 0.3104(2) 0.0925(6) 0.1563(2)
H4 H 0.3258(2) 0.2561(6) 0.2711(2)
H5 H 0.3921(2) 0.5985(6) 0.2758(2)
H6 H 0.3435(2) 0.5564(6) 0.3069(2)
H7 H 0.3968(2) 0.1058(7) 0.2379(2)
H8 H 0.4346(2) 0.3020(7) 0.2499(2)
H9 H 0.3991(2) 0.0954(8) 0.3321(2)
H10 H 0.4404(2) 0.2847(8) 0.3434(2)
H11 H 0.4759(3) -0.0694(8) 0.3101(2)
H12 H 0.5173(3) 0.1192(8) 0.3245(2)
H13 H 0.5522(3) -0.0760(9) 0.3997(3)
H14 H 0.5136(3) 0.0871(9) 0.4177(3)
H15 H 0.4585(3) -0.275(1) 0.3787(3)
H16 H 0.4357(3) -0.122(1) 0.4142(3)
H17 H 0.1467(2) 0.9465(8) 0.0811(2)
H18 H 0.1240(2) 0.7301(8) 0.0666(2)
H19 H 0.1739(2) 0.8196(8) 0.0425(2)
H20 H 0.4715(4) -0.386(1) 0.4631(3)
H21 H 0.5125(4) -0.203(1) 0.4880(3)
H22 H 0.5354(4) -0.356(1) 0.4525(3)

loop_
_atom_type_symbol
_atom_type_radius_bond
C 0.68
H 0.23
Cr 1.35
O 0.68
